data_7014325
loop_
_publ_author_name
'Baumann, Stefan O.'
'Puchberger, Michael'
'Schubert, Ulrich'

_publ_section_title
;
 Oximate-substituted zirconium alkoxides.
;
_journal_issue 6
_journal_name_full 'Dalton transactions (Cambridge, England : 2003)'
_journal_page_first 1401
_journal_page_last 1406
_journal_paper_doi 10.1039/c0dt00384k
_journal_volume 40
_journal_year 2011
_chemical_formula_moiety 'C42 H74 N6 O8 Zr2'
_chemical_formula_sum 'C42 H74 N6 O8 Zr2'
_chemical_formula_weight 973.51
_chemical_name_systematic
;
?
;
_space_group_IT_number 2
_symmetry_cell_setting triclinic
_symmetry_space_group_name_Hall '-P 1'
_symmetry_space_group_name_H-M 'P -1'
_atom_sites_solution_hydrogens geom
_atom_sites_solution_primary direct
_atom_sites_solution_secondary difmap
_audit_creation_method SHELXL-97
_cell_angle_alpha 100.974(4)
_cell_angle_beta 112.554(4)
_cell_angle_gamma 91.132(4)
_cell_formula_units_Z 1
_cell_length_a 10.506(3)
_cell_length_b 10.728(3)
_cell_length_c 10.954(3)
_cell_measurement_reflns_used 1941
_cell_measurement_temperature 293(2)
_cell_measurement_theta_max 23.404
_cell_measurement_theta_min 2.295
_cell_volume 1113.5(5)
_computing_cell_refinement 'Bruker-AXS APEX 2 Software'
_computing_data_collection 'Bruker-AXS APEX 2 Software'
_computing_data_reduction 'Bruker-AXS APEX 2 Software'
_computing_molecular_graphics 'Bruker-AXS SHELXTL Software'
_computing_publication_material 'Bruker-AXS SHELXTL Software'
_computing_structure_refinement 'SHELXL-97 (Sheldrick, 1997)'
_computing_structure_solution 'SHELXS-97 (Sheldrick, 1990)'
_diffrn_ambient_temperature 293(2)
_diffrn_measured_fraction_theta_full 0.991
_diffrn_measured_fraction_theta_max 0.991
_diffrn_measurement_device 'Bruker-AXS KAPPA APEX II CCD Detector'
_diffrn_measurement_method omega-scans
_diffrn_radiation_monochromator graphite
_diffrn_radiation_source 'fine-focus sealed tube'
_diffrn_radiation_type MoK\a
_diffrn_radiation_wavelength 0.71073
_diffrn_reflns_av_R_equivalents 0.0726
_diffrn_reflns_av_sigmaI/netI 0.0985
_diffrn_reflns_limit_h_max 14
_diffrn_reflns_limit_h_min -14
_diffrn_reflns_limit_k_max 14
_diffrn_reflns_limit_k_min -14
_diffrn_reflns_limit_l_max 14
_diffrn_reflns_limit_l_min -14
_diffrn_reflns_number 14723
_diffrn_reflns_theta_full 28.33
_diffrn_reflns_theta_max 28.33
_diffrn_reflns_theta_min 2.86
_diffrn_standards_interval_time 15
_exptl_absorpt_coefficient_mu 0.525
_exptl_absorpt_correction_T_max 0.9742
_exptl_absorpt_correction_T_min 0.8888
_exptl_absorpt_correction_type multi-scan
_exptl_absorpt_process_details SADABS
_exptl_crystal_colour colorless
_exptl_crystal_density_diffrn 1.452
_exptl_crystal_density_method 'not measured'
_exptl_crystal_description prism
_exptl_crystal_F_000 512
_exptl_crystal_size_max 0.23
_exptl_crystal_size_mid 0.13
_exptl_crystal_size_min 0.05
_refine_diff_density_max 1.390
_refine_diff_density_min -1.041
_refine_diff_density_rms 0.127
_refine_ls_extinction_method none
_refine_ls_goodness_of_fit_ref 1.007
_refine_ls_hydrogen_treatment constr
_refine_ls_matrix_type full
_refine_ls_number_parameters 264
_refine_ls_number_reflns 5509
_refine_ls_number_restraints 0
_refine_ls_restrained_S_all 1.007
_refine_ls_R_factor_all 0.0885
_refine_ls_R_factor_gt 0.0504
_refine_ls_shift/su_max 0.001
_refine_ls_shift/su_mean 0.000
_refine_ls_structure_factor_coef Fsqd
_refine_ls_weighting_details 'calc w=1/[\s^2^(Fo^2^)+(0.0605P)^2^+0.0000P] where P=(Fo^2^+2Fc^2^)/3'
_refine_ls_weighting_scheme calc
_refine_ls_wR_factor_gt 0.1086
_refine_ls_wR_factor_ref 0.1241
_reflns_number_gt 3916
_reflns_number_total 5509
_reflns_threshold_expression I>2\s(I)
_cod_data_source_file C0DT00384K.TXT
_cod_data_source_block sb064
_cod_database_code 7014325

loop_
_symmetry_equiv_pos_as_xyz
'x, y, z'
'-x, -y, -z'

loop_
_atom_site_label
_atom_site_type_symbol
_atom_site_fract_x
_atom_site_fract_y
_atom_site_fract_z
_atom_site_U_iso_or_equiv
_atom_site_adp_type
_atom_site_occupancy
_atom_site_symmetry_multiplicity
_atom_site_calc_flag
_atom_site_refinement_flags
_atom_site_disorder_assembly
_atom_site_disorder_group
Zr1 Zr 0.32407(4) 0.52909(4) 0.43848(4) 0.01228(11) Uani 1 1 d . . .
O1 O 0.4922(2) 0.4711(2) 0.6037(2) 0.0139(5) Uani 1 1 d . . .
C1 C 0.4665(4) 0.4510(3) 0.7193(4) 0.0158(8) Uani 1 1 d . . .
H1 H 0.3679 0.4578 0.6990 0.019 Uiso 1 1 calc R . .
C2 C 0.5479(4) 0.5533(4) 0.8419(4) 0.0206(8) Uani 1 1 d . . .
H2A H 0.6451 0.5449 0.8680 0.031 Uiso 1 1 calc R . .
H2B H 0.5216 0.5447 0.9150 0.031 Uiso 1 1 calc R . .
H2C H 0.5290 0.6357 0.8210 0.031 Uiso 1 1 calc R . .
C3 C 0.4965(4) 0.3173(4) 0.7423(4) 0.0222(9) Uani 1 1 d . . .
H3A H 0.4457 0.2558 0.6601 0.033 Uiso 1 1 calc R . .
H3B H 0.4689 0.3018 0.8125 0.033 Uiso 1 1 calc R . .
H3C H 0.5939 0.3100 0.7687 0.033 Uiso 1 1 calc R . .
O2 O 0.3795(3) 0.7182(2) 0.5558(3) 0.0164(6) Uani 1 1 d . . .
N1 N 0.2837(3) 0.6643(3) 0.5947(3) 0.0143(6) Uani 1 1 d . . .
C4 C 0.2455(4) 0.7271(3) 0.6842(4) 0.0143(7) Uani 1 1 d . . .
C5 C 0.3035(4) 0.8584(4) 0.7635(4) 0.0218(9) Uani 1 1 d . . .
H5A H 0.2358 0.9178 0.7330 0.026 Uiso 1 1 calc R . .
H5B H 0.3853 0.8832 0.7494 0.026 Uiso 1 1 calc R . .
C6 C 0.3423(5) 0.8641(4) 0.9160(4) 0.0258(9) Uani 1 1 d . . .
H6A H 0.4221 0.8174 0.9501 0.031 Uiso 1 1 calc R . .
H6B H 0.3675 0.9522 0.9651 0.031 Uiso 1 1 calc R . .
C7 C 0.2229(5) 0.8076(4) 0.9409(4) 0.0280(10) Uani 1 1 d . . .
H7A H 0.1457 0.8586 0.9137 0.034 Uiso 1 1 calc R . .
H7B H 0.2517 0.8106 1.0369 0.034 Uiso 1 1 calc R . .
C8 C 0.1759(5) 0.6703(4) 0.8630(4) 0.0294(10) Uani 1 1 d . . .
H8A H 0.0967 0.6388 0.8774 0.035 Uiso 1 1 calc R . .
H8B H 0.2500 0.6173 0.8963 0.035 Uiso 1 1 calc R . .
C9 C 0.1366(4) 0.6613(4) 0.7122(4) 0.0207(8) Uani 1 1 d . . .
H9A H 0.1211 0.5721 0.6665 0.025 Uiso 1 1 calc R . .
H9B H 0.0505 0.6990 0.6754 0.025 Uiso 1 1 calc R . .
O3 O 0.2178(3) 0.5517(3) 0.2394(3) 0.0228(6) Uani 1 1 d . . .
N2 N 0.1322(3) 0.5972(3) 0.3023(3) 0.0185(7) Uani 1 1 d . . .
C10 C 0.0193(4) 0.6414(4) 0.2367(4) 0.0175(8) Uani 1 1 d . . .
C11 C -0.0262(4) 0.6466(4) 0.0903(4) 0.0237(9) Uani 1 1 d . . .
H11A H -0.0931 0.5738 0.0355 0.028 Uiso 1 1 calc R . .
H11B H 0.0532 0.6402 0.0657 0.028 Uiso 1 1 calc R . .
C12 C -0.0905(5) 0.7683(4) 0.0588(4) 0.0302(10) Uani 1 1 d . . .
H12A H -0.0179 0.8385 0.0935 0.036 Uiso 1 1 calc R . .
H12B H -0.1349 0.7588 -0.0386 0.036 Uiso 1 1 calc R . .
C13 C -0.1965(5) 0.8001(4) 0.1198(4) 0.0301(10) Uani 1 1 d . . .
H13A H -0.2739 0.7340 0.0792 0.036 Uiso 1 1 calc R . .
H13B H -0.2315 0.8803 0.1007 0.036 Uiso 1 1 calc R . .
C14 C -0.1311(5) 0.8105(4) 0.2725(4) 0.0268(9) Uani 1 1 d . . .
H14A H -0.0565 0.8792 0.3135 0.032 Uiso 1 1 calc R . .
H14B H -0.1999 0.8305 0.3102 0.032 Uiso 1 1 calc R . .
C15 C -0.0745(4) 0.6859(4) 0.3053(4) 0.0225(9) Uani 1 1 d . . .
H15A H -0.0243 0.6978 0.4024 0.027 Uiso 1 1 calc R . .
H15B H -0.1513 0.6207 0.2776 0.027 Uiso 1 1 calc R . .
O4 O 0.2017(3) 0.3798(2) 0.4486(3) 0.0168(6) Uani 1 1 d . . .
N3 N 0.2631(3) 0.3134(3) 0.3667(3) 0.0142(6) Uani 1 1 d . . .
C16 C 0.2390(4) 0.1917(4) 0.3319(4) 0.0173(8) Uani 1 1 d . . .
C17 C 0.1531(4) 0.1126(4) 0.3779(4) 0.0189(8) Uani 1 1 d . . .
H17A H 0.0687 0.0746 0.3014 0.023 Uiso 1 1 calc R . .
H17B H 0.1274 0.1671 0.4445 0.023 Uiso 1 1 calc R . .
C18 C 0.2336(4) 0.0073(4) 0.4397(4) 0.0187(8) Uani 1 1 d . . .
H18A H 0.3086 0.0454 0.5252 0.022 Uiso 1 1 calc R . .
H18B H 0.1725 -0.0488 0.4578 0.022 Uiso 1 1 calc R . .
C19 C 0.2924(4) -0.0700(4) 0.3471(4) 0.0208(8) Uani 1 1 d . . .
H19A H 0.2170 -0.1146 0.2648 0.025 Uiso 1 1 calc R . .
H19B H 0.3457 -0.1334 0.3911 0.025 Uiso 1 1 calc R . .
C20 C 0.3850(4) 0.0149(4) 0.3111(4) 0.0190(8) Uani 1 1 d . . .
H20A H 0.4183 -0.0367 0.2488 0.023 Uiso 1 1 calc R . .
H20B H 0.4648 0.0537 0.3924 0.023 Uiso 1 1 calc R . .
C21 C 0.3059(4) 0.1200(4) 0.2460(4) 0.0179(8) Uani 1 1 d . . .
H21A H 0.3696 0.1785 0.2340 0.022 Uiso 1 1 calc R . .
H21B H 0.2356 0.0819 0.1575 0.022 Uiso 1 1 calc R . .

loop_
_atom_site_aniso_label
_atom_site_aniso_U_11
_atom_site_aniso_U_22
_atom_site_aniso_U_33
_atom_site_aniso_U_23
_atom_site_aniso_U_13
_atom_site_aniso_U_12
Zr1 0.01665(19) 0.01036(18) 0.01301(18) 0.00537(12) 0.00779(14) 0.00466(12)
O1 0.0174(13) 0.0160(13) 0.0113(12) 0.0050(10) 0.0078(11) 0.0028(10)
C1 0.0210(19) 0.0165(19) 0.0151(18) 0.0079(15) 0.0103(16) 0.0076(15)
C2 0.027(2) 0.022(2) 0.017(2) 0.0059(16) 0.0118(17) 0.0057(17)
C3 0.032(2) 0.018(2) 0.026(2) 0.0141(17) 0.0176(19) 0.0075(17)
O2 0.0220(14) 0.0148(13) 0.0198(14) 0.0057(11) 0.0152(12) 0.0025(11)
N1 0.0156(15) 0.0146(16) 0.0152(16) 0.0069(13) 0.0070(13) 0.0025(12)
C4 0.0181(19) 0.0164(19) 0.0120(17) 0.0075(14) 0.0076(15) 0.0075(15)
C5 0.032(2) 0.0130(19) 0.025(2) 0.0017(16) 0.0175(19) 0.0030(16)
C6 0.035(2) 0.024(2) 0.019(2) 0.0037(17) 0.0112(19) 0.0081(18)
C7 0.040(3) 0.029(2) 0.019(2) 0.0040(18) 0.017(2) 0.008(2)
C8 0.050(3) 0.024(2) 0.026(2) 0.0088(19) 0.026(2) 0.007(2)
C9 0.024(2) 0.018(2) 0.026(2) 0.0060(17) 0.0160(18) 0.0046(16)
O3 0.0231(15) 0.0290(16) 0.0210(15) 0.0092(12) 0.0117(12) 0.0106(12)
N2 0.0273(18) 0.0152(16) 0.0165(16) 0.0052(13) 0.0115(14) 0.0044(14)
C10 0.0198(19) 0.018(2) 0.0151(18) 0.0060(15) 0.0060(16) 0.0028(15)
C11 0.027(2) 0.030(2) 0.019(2) 0.0102(18) 0.0123(18) 0.0120(18)
C12 0.035(3) 0.031(2) 0.025(2) 0.0139(19) 0.008(2) 0.015(2)
C13 0.031(2) 0.024(2) 0.031(2) 0.0101(19) 0.005(2) 0.0133(19)
C14 0.029(2) 0.023(2) 0.031(2) 0.0038(18) 0.015(2) 0.0086(18)
C15 0.026(2) 0.025(2) 0.019(2) 0.0069(17) 0.0115(18) 0.0077(17)
O4 0.0201(14) 0.0131(13) 0.0220(14) 0.0051(11) 0.0126(12) 0.0058(11)
N3 0.0176(16) 0.0141(16) 0.0144(15) 0.0056(12) 0.0087(13) 0.0049(12)
C16 0.021(2) 0.018(2) 0.0122(18) 0.0064(15) 0.0040(16) 0.0042(15)
C17 0.021(2) 0.0134(19) 0.025(2) 0.0063(16) 0.0110(17) 0.0020(15)
C18 0.022(2) 0.0159(19) 0.020(2) 0.0065(16) 0.0087(17) 0.0015(15)
C19 0.027(2) 0.0124(19) 0.019(2) 0.0053(15) 0.0041(17) 0.0006(16)
C20 0.026(2) 0.0155(19) 0.019(2) 0.0038(16) 0.0126(17) 0.0059(16)
C21 0.024(2) 0.0146(19) 0.0159(19) 0.0057(15) 0.0076(16) 0.0021(15)

loop_
_atom_type_symbol
_atom_type_description
_atom_type_scat_dispersion_real
_atom_type_scat_dispersion_imag
_atom_type_scat_source
C C 0.0033 0.0016 'International Tables Vol C Tables 4.2.6.8 and 6.1.1.4'
H H 0.0000 0.0000 'International Tables Vol C Tables 4.2.6.8 and 6.1.1.4'
N N 0.0061 0.0033 'International Tables Vol C Tables 4.2.6.8 and 6.1.1.4'
O O 0.0106 0.0060 'International Tables Vol C Tables 4.2.6.8 and 6.1.1.4'
Zr Zr -2.9673 0.5597 'International Tables Vol C Tables 4.2.6.8 and 6.1.1.4'

loop_
_geom_angle_atom_site_label_1
_geom_angle_atom_site_label_2
_geom_angle_atom_site_label_3
_geom_angle
_geom_angle_site_symmetry_1
_geom_angle_site_symmetry_3
_geom_angle_publ_flag
O4 Zr1 O3 102.18(11) . . ?
O4 Zr1 O2 129.91(10) . . ?
O3 Zr1 O2 104.28(11) . . ?
O4 Zr1 O1 130.76(10) . 2_666 ?
O3 Zr1 O1 86.45(10) . 2_666 ?
O2 Zr1 O1 92.75(9) . 2_666 ?
O4 Zr1 O1 85.63(10) . . ?
O3 Zr1 O1 155.37(10) . . ?
O2 Zr1 O1 87.45(10) . . ?
O1 Zr1 O1 71.20(10) 2_666 . ?
O4 Zr1 N1 92.66(11) . . ?
O3 Zr1 N1 115.23(11) . . ?
O2 Zr1 N1 37.44(10) . . ?
O1 Zr1 N1 127.48(10) 2_666 . ?
O1 Zr1 N1 87.31(10) . . ?
O4 Zr1 N2 88.87(11) . . ?
O3 Zr1 N2 36.79(10) . . ?
O2 Zr1 N2 87.73(11) . . ?
O1 Zr1 N2 120.26(10) 2_666 . ?
O1 Zr1 N2 167.78(10) . . ?
N1 Zr1 N2 82.05(11) . . ?
O4 Zr1 N3 36.86(10) . . ?
O3 Zr1 N3 89.72(11) . . ?
O2 Zr1 N3 163.94(10) . . ?
O1 Zr1 N3 96.00(10) 2_666 . ?
O1 Zr1 N3 82.67(10) . . ?
N1 Zr1 N3 128.94(11) . . ?
N2 Zr1 N3 99.36(11) . . ?
O4 Zr1 Zr1 110.50(7) . 2_666 ?
O3 Zr1 Zr1 121.78(7) . 2_666 ?
O2 Zr1 Zr1 90.09(7) . 2_666 ?
O1 Zr1 Zr1 36.00(6) 2_666 2_666 ?
O1 Zr1 Zr1 35.20(6) . 2_666 ?
N1 Zr1 Zr1 109.96(8) . 2_666 ?
N2 Zr1 Zr1 156.02(8) . 2_666 ?
N3 Zr1 Zr1 89.11(8) . 2_666 ?
C1 O1 Zr1 132.6(2) . 2_666 ?
C1 O1 Zr1 118.4(2) . . ?
Zr1 O1 Zr1 108.80(10) 2_666 . ?
O1 C1 C2 110.4(3) . . ?
O1 C1 C3 110.3(3) . . ?
C2 C1 C3 112.6(3) . . ?
O1 C1 H1 107.8 . . ?
C2 C1 H1 107.8 . . ?
C3 C1 H1 107.8 . . ?
C1 C2 H2A 109.5 . . ?
C1 C2 H2B 109.5 . . ?
H2A C2 H2B 109.5 . . ?
C1 C2 H2C 109.5 . . ?
H2A C2 H2C 109.5 . . ?
H2B C2 H2C 109.5 . . ?
C1 C3 H3A 109.5 . . ?
C1 C3 H3B 109.5 . . ?
H3A C3 H3B 109.5 . . ?
C1 C3 H3C 109.5 . . ?
H3A C3 H3C 109.5 . . ?
H3B C3 H3C 109.5 . . ?
N1 O2 Zr1 74.47(17) . . ?
C4 N1 O2 121.9(3) . . ?
C4 N1 Zr1 170.1(3) . . ?
O2 N1 Zr1 68.09(16) . . ?
N1 C4 C5 125.0(3) . . ?
N1 C4 C9 116.9(3) . . ?
C5 C4 C9 118.1(3) . . ?
C4 C5 C6 110.1(3) . . ?
C4 C5 H5A 109.6 . . ?
C6 C5 H5A 109.6 . . ?
C4 C5 H5B 109.6 . . ?
C6 C5 H5B 109.6 . . ?
H5A C5 H5B 108.1 . . ?
C7 C6 C5 111.6(4) . . ?
C7 C6 H6A 109.3 . . ?
C5 C6 H6A 109.3 . . ?
C7 C6 H6B 109.3 . . ?
C5 C6 H6B 109.3 . . ?
H6A C6 H6B 108.0 . . ?
C6 C7 C8 111.7(3) . . ?
C6 C7 H7A 109.3 . . ?
C8 C7 H7A 109.3 . . ?
C6 C7 H7B 109.3 . . ?
C8 C7 H7B 109.3 . . ?
H7A C7 H7B 107.9 . . ?
C7 C8 C9 110.6(3) . . ?
C7 C8 H8A 109.5 . . ?
C9 C8 H8A 109.5 . . ?
C7 C8 H8B 109.5 . . ?
C9 C8 H8B 109.5 . . ?
H8A C8 H8B 108.1 . . ?
C4 C9 C8 112.4(3) . . ?
C4 C9 H9A 109.1 . . ?
C8 C9 H9A 109.1 . . ?
C4 C9 H9B 109.1 . . ?
C8 C9 H9B 109.1 . . ?
H9A C9 H9B 107.9 . . ?
N2 O3 Zr1 76.94(18) . . ?
C10 N2 O3 120.4(3) . . ?
C10 N2 Zr1 173.2(3) . . ?
O3 N2 Zr1 66.27(17) . . ?
N2 C10 C15 119.6(3) . . ?
N2 C10 C11 122.8(3) . . ?
C15 C10 C11 117.5(3) . . ?
C10 C11 C12 112.9(3) . . ?
C10 C11 H11A 109.0 . . ?
C12 C11 H11A 109.0 . . ?
C10 C11 H11B 109.0 . . ?
C12 C11 H11B 109.0 . . ?
H11A C11 H11B 107.8 . . ?
C13 C12 C11 112.5(4) . . ?
C13 C12 H12A 109.1 . . ?
C11 C12 H12A 109.1 . . ?
C13 C12 H12B 109.1 . . ?
C11 C12 H12B 109.1 . . ?
H12A C12 H12B 107.8 . . ?
C12 C13 C14 110.3(3) . . ?
C12 C13 H13A 109.6 . . ?
C14 C13 H13A 109.6 . . ?
C12 C13 H13B 109.6 . . ?
C14 C13 H13B 109.6 . . ?
H13A C13 H13B 108.1 . . ?
C15 C14 C13 110.6(3) . . ?
C15 C14 H14A 109.5 . . ?
C13 C14 H14A 109.5 . . ?
C15 C14 H14B 109.5 . . ?
C13 C14 H14B 109.5 . . ?
H14A C14 H14B 108.1 . . ?
C10 C15 C14 112.4(3) . . ?
C10 C15 H15A 109.1 . . ?
C14 C15 H15A 109.1 . . ?
C10 C15 H15B 109.1 . . ?
C14 C15 H15B 109.1 . . ?
H15A C15 H15B 107.9 . . ?
N3 O4 Zr1 79.77(17) . . ?
C16 N3 O4 118.5(3) . . ?
C16 N3 Zr1 175.5(3) . . ?
O4 N3 Zr1 63.38(15) . . ?
N3 C16 C21 118.8(3) . . ?
N3 C16 C17 124.7(3) . . ?
C21 C16 C17 116.3(3) . . ?
C16 C17 C18 110.8(3) . . ?
C16 C17 H17A 109.5 . . ?
C18 C17 H17A 109.5 . . ?
C16 C17 H17B 109.5 . . ?
C18 C17 H17B 109.5 . . ?
H17A C17 H17B 108.1 . . ?
C19 C18 C17 111.8(3) . . ?
C19 C18 H18A 109.3 . . ?
C17 C18 H18A 109.3 . . ?
C19 C18 H18B 109.3 . . ?
C17 C18 H18B 109.3 . . ?
H18A C18 H18B 107.9 . . ?
C18 C19 C20 111.3(3) . . ?
C18 C19 H19A 109.4 . . ?
C20 C19 H19A 109.4 . . ?
C18 C19 H19B 109.4 . . ?
C20 C19 H19B 109.4 . . ?
H19A C19 H19B 108.0 . . ?
C19 C20 C21 111.0(3) . . ?
C19 C20 H20A 109.4 . . ?
C21 C20 H20A 109.4 . . ?
C19 C20 H20B 109.4 . . ?
C21 C20 H20B 109.4 . . ?
H20A C20 H20B 108.0 . . ?
C16 C21 C20 111.0(3) . . ?
C16 C21 H21A 109.4 . . ?
C20 C21 H21A 109.4 . . ?
C16 C21 H21B 109.4 . . ?
C20 C21 H21B 109.4 . . ?
H21A C21 H21B 108.0 . . ?

loop_
_geom_bond_atom_site_label_1
_geom_bond_atom_site_label_2
_geom_bond_distance
_geom_bond_site_symmetry_2
_geom_bond_publ_flag
Zr1 O4 2.080(3) . ?
Zr1 O3 2.099(3) . ?
Zr1 O2 2.120(3) . ?
Zr1 O1 2.150(2) 2_666 ?
Zr1 O1 2.192(2) . ?
Zr1 N1 2.201(3) . ?
Zr1 N2 2.234(3) . ?
Zr1 N3 2.290(3) . ?
Zr1 Zr1 3.5299(12) 2_666 ?
O1 C1 1.445(4) . ?
O1 Zr1 2.150(2) 2_666 ?
C1 C2 1.503(5) . ?
C1 C3 1.522(5) . ?
C1 H1 0.9800 . ?
C2 H2A 0.9600 . ?
C2 H2B 0.9600 . ?
C2 H2C 0.9600 . ?
C3 H3A 0.9600 . ?
C3 H3B 0.9600 . ?
C3 H3C 0.9600 . ?
O2 N1 1.389(4) . ?
N1 C4 1.280(4) . ?
C4 C5 1.484(5) . ?
C4 C9 1.491(5) . ?
C5 C6 1.548(5) . ?
C5 H5A 0.9700 . ?
C5 H5B 0.9700 . ?
C6 C7 1.520(6) . ?
C6 H6A 0.9700 . ?
C6 H6B 0.9700 . ?
C7 C8 1.521(6) . ?
C7 H7A 0.9700 . ?
C7 H7B 0.9700 . ?
C8 C9 1.524(5) . ?
C8 H8A 0.9700 . ?
C8 H8B 0.9700 . ?
C9 H9A 0.9700 . ?
C9 H9B 0.9700 . ?
O3 N2 1.373(4) . ?
N2 C10 1.283(5) . ?
C10 C15 1.488(5) . ?
C10 C11 1.500(5) . ?
C11 C12 1.519(5) . ?
C11 H11A 0.9700 . ?
C11 H11B 0.9700 . ?
C12 C13 1.517(6) . ?
C12 H12A 0.9700 . ?
C12 H12B 0.9700 . ?
C13 C14 1.526(6) . ?
C13 H13A 0.9700 . ?
C13 H13B 0.9700 . ?
C14 C15 1.523(5) . ?
C14 H14A 0.9700 . ?
C14 H14B 0.9700 . ?
C15 H15A 0.9700 . ?
C15 H15B 0.9700 . ?
O4 N3 1.396(4) . ?
N3 C16 1.280(5) . ?
C16 C21 1.492(5) . ?
C16 C17 1.507(5) . ?
C17 C18 1.530(5) . ?
C17 H17A 0.9700 . ?
C17 H17B 0.9700 . ?
C18 C19 1.510(5) . ?
C18 H18A 0.9700 . ?
C18 H18B 0.9700 . ?
C19 C20 1.526(5) . ?
C19 H19A 0.9700 . ?
C19 H19B 0.9700 . ?
C20 C21 1.536(5) . ?
C20 H20A 0.9700 . ?
C20 H20B 0.9700 . ?
C21 H21A 0.9700 . ?
C21 H21B 0.9700 . ?

loop_
_geom_torsion_atom_site_label_1
_geom_torsion_atom_site_label_2
_geom_torsion_atom_site_label_3
_geom_torsion_atom_site_label_4
_geom_torsion
_geom_torsion_site_symmetry_1
_geom_torsion_site_symmetry_2
_geom_torsion_site_symmetry_3
_geom_torsion_site_symmetry_4
_geom_torsion_publ_flag
O4 Zr1 O1 C1 -48.8(2) . . . . ?
O3 Zr1 O1 C1 -158.8(3) . . . . ?
O2 Zr1 O1 C1 81.5(2) . . . . ?
O1 Zr1 O1 C1 175.3(3) 2_666 . . . ?
N1 Zr1 O1 C1 44.1(2) . . . . ?
N2 Zr1 O1 C1 14.7(6) . . . . ?
N3 Zr1 O1 C1 -85.8(2) . . . . ?
Zr1 Zr1 O1 C1 175.3(3) 2_666 . . . ?
O4 Zr1 O1 Zr1 135.87(12) . . . 2_666 ?
O3 Zr1 O1 Zr1 25.9(3) . . . 2_666 ?
O2 Zr1 O1 Zr1 -93.78(11) . . . 2_666 ?
O1 Zr1 O1 Zr1 0.0 2_666 . . 2_666 ?
N1 Zr1 O1 Zr1 -131.26(12) . . . 2_666 ?
N2 Zr1 O1 Zr1 -160.7(5) . . . 2_666 ?
N3 Zr1 O1 Zr1 98.92(12) . . . 2_666 ?
Zr1 O1 C1 C2 63.3(4) 2_666 . . . ?
Zr1 O1 C1 C2 -110.7(3) . . . . ?
Zr1 O1 C1 C3 -61.9(4) 2_666 . . . ?
Zr1 O1 C1 C3 124.1(3) . . . . ?
O4 Zr1 O2 N1 -6.8(2) . . . . ?
O3 Zr1 O2 N1 113.03(17) . . . . ?
O1 Zr1 O2 N1 -159.93(17) 2_666 . . . ?
O1 Zr1 O2 N1 -88.90(17) . . . . ?
N2 Zr1 O2 N1 79.87(18) . . . . ?
N3 Zr1 O2 N1 -36.9(4) . . . . ?
Zr1 Zr1 O2 N1 -124.02(16) 2_666 . . . ?
Zr1 O2 N1 C4 -179.8(3) . . . . ?
O4 Zr1 N1 C4 -6.3(15) . . . . ?
O3 Zr1 N1 C4 98.5(15) . . . . ?
O2 Zr1 N1 C4 178.9(16) . . . . ?
O1 Zr1 N1 C4 -155.5(15) 2_666 . . . ?
O1 Zr1 N1 C4 -91.7(15) . . . . ?
N2 Zr1 N1 C4 82.2(15) . . . . ?
N3 Zr1 N1 C4 -13.4(16) . . . . ?
Zr1 Zr1 N1 C4 -119.2(15) 2_666 . . . ?
O4 Zr1 N1 O2 174.81(17) . . . . ?
O3 Zr1 N1 O2 -80.39(18) . . . . ?
O1 Zr1 N1 O2 25.6(2) 2_666 . . . ?
O1 Zr1 N1 O2 89.32(17) . . . . ?
N2 Zr1 N1 O2 -96.70(17) . . . . ?
N3 Zr1 N1 O2 167.67(15) . . . . ?
Zr1 Zr1 N1 O2 61.87(16) 2_666 . . . ?
O2 N1 C4 C5 -4.6(5) . . . . ?
Zr1 N1 C4 C5 176.5(13) . . . . ?
O2 N1 C4 C9 176.9(3) . . . . ?
Zr1 N1 C4 C9 -2.0(17) . . . . ?
N1 C4 C5 C6 -130.9(4) . . . . ?
C9 C4 C5 C6 47.6(5) . . . . ?
C4 C5 C6 C7 -50.9(4) . . . . ?
C5 C6 C7 C8 57.4(5) . . . . ?
C6 C7 C8 C9 -56.2(5) . . . . ?
N1 C4 C9 C8 130.6(4) . . . . ?
C5 C4 C9 C8 -48.0(5) . . . . ?
C7 C8 C9 C4 49.9(5) . . . . ?
O4 Zr1 O3 N2 71.19(19) . . . . ?
O2 Zr1 O3 N2 -65.89(19) . . . . ?
O1 Zr1 O3 N2 -157.83(19) 2_666 . . . ?
O1 Zr1 O3 N2 177.7(2) . . . . ?
N1 Zr1 O3 N2 -27.7(2) . . . . ?
N3 Zr1 O3 N2 106.14(19) . . . . ?
Zr1 Zr1 O3 N2 -165.08(15) 2_666 . . . ?
Zr1 O3 N2 C10 178.8(3) . . . . ?
O4 Zr1 N2 C10 76(2) . . . . ?
O3 Zr1 N2 C10 -171(2) . . . . ?
O2 Zr1 N2 C10 -54(2) . . . . ?
O1 Zr1 N2 C10 -145(2) 2_666 . . . ?
O1 Zr1 N2 C10 13(3) . . . . ?
N1 Zr1 N2 C10 -16(2) . . . . ?
N3 Zr1 N2 C10 112(2) . . . . ?
Zr1 Zr1 N2 C10 -139(2) 2_666 . . . ?
O4 Zr1 N2 O3 -112.26(19) . . . . ?
O2 Zr1 N2 O3 117.72(19) . . . . ?
O1 Zr1 N2 O3 25.9(2) 2_666 . . . ?
O1 Zr1 N2 O3 -175.4(4) . . . . ?
N1 Zr1 N2 O3 154.9(2) . . . . ?
N3 Zr1 N2 O3 -76.78(19) . . . . ?
Zr1 Zr1 N2 O3 32.6(3) 2_666 . . . ?
O3 N2 C10 C15 177.8(3) . . . . ?
Zr1 N2 C10 C15 -11(3) . . . . ?
O3 N2 C10 C11 0.0(6) . . . . ?
Zr1 N2 C10 C11 171(2) . . . . ?
N2 C10 C11 C12 -140.4(4) . . . . ?
C15 C10 C11 C12 41.8(5) . . . . ?
C10 C11 C12 C13 -47.0(5) . . . . ?
C11 C12 C13 C14 56.6(5) . . . . ?
C12 C13 C14 C15 -58.9(5) . . . . ?
N2 C10 C15 C14 137.3(4) . . . . ?
C11 C10 C15 C14 -44.8(5) . . . . ?
C13 C14 C15 C10 52.4(5) . . . . ?
O3 Zr1 O4 N3 72.76(18) . . . . ?
O2 Zr1 O4 N3 -166.61(16) . . . . ?
O1 Zr1 O4 N3 -23.1(2) 2_666 . . . ?
O1 Zr1 O4 N3 -83.62(17) . . . . ?
N1 Zr1 O4 N3 -170.72(17) . . . . ?
N2 Zr1 O4 N3 107.30(18) . . . . ?
Zr1 Zr1 O4 N3 -58.24(17) 2_666 . . . ?
Zr1 O4 N3 C16 175.4(3) . . . . ?
O4 Zr1 N3 C16 -116(3) . . . . ?
O3 Zr1 N3 C16 133(3) . . . . ?
O2 Zr1 N3 C16 -76(3) . . . . ?
O1 Zr1 N3 C16 47(3) 2_666 . . . ?
O1 Zr1 N3 C16 -24(3) . . . . ?
N1 Zr1 N3 C16 -104(3) . . . . ?
N2 Zr1 N3 C16 169(3) . . . . ?
Zr1 Zr1 N3 C16 11(3) 2_666 . . . ?
O3 Zr1 N3 O4 -111.01(17) . . . . ?
O2 Zr1 N3 O4 39.9(4) . . . . ?
O1 Zr1 N3 O4 162.59(16) 2_666 . . . ?
O1 Zr1 N3 O4 92.48(17) . . . . ?
N1 Zr1 N3 O4 12.0(2) . . . . ?
N2 Zr1 N3 O4 -75.34(18) . . . . ?
Zr1 Zr1 N3 O4 127.20(16) 2_666 . . . ?
O4 N3 C16 C21 -179.1(3) . . . . ?
Zr1 N3 C16 C21 -65(3) . . . . ?
O4 N3 C16 C17 -2.8(5) . . . . ?
Zr1 N3 C16 C17 111(3) . . . . ?
N3 C16 C17 C18 -126.7(4) . . . . ?
C21 C16 C17 C18 49.7(4) . . . . ?
C16 C17 C18 C19 -51.7(4) . . . . ?
C17 C18 C19 C20 56.7(4) . . . . ?
C18 C19 C20 C21 -56.8(4) . . . . ?
N3 C16 C21 C20 126.3(4) . . . . ?
C17 C16 C21 C20 -50.3(4) . . . . ?
C19 C20 C21 C16 52.4(4) . . . . ?
